data_4120123
loop_
_publ_author_name
'John Hartung'
'Robert H. Grubbs'

_publ_contact_author_address
;
Beckman Institute
Caltech 139-74
Pasadena CA 91125
USA
;
_publ_contact_author_email xray@caltech.edu
_publ_contact_author_name 'Xray Staff'
_publ_section_title
;
 Highly Z-Selective and Enantioselective Ring-Opening/Cross-Metathesis
 Catalyzed by a Resolved Stereogenic-at-Ru Complex
;
_journal_name_full 'Journal of the American Chemical Society'
_journal_page_first 10183
_journal_page_last 10185
_journal_paper_doi 10.1021/ja4046422
_journal_volume 135
_journal_year 2013
_chemical_absolute_configuration ad
_chemical_formula_moiety 'C25 H21 Br N2 O6'
_chemical_formula_sum 'C25 H21 Br N2 O6'
_chemical_formula_weight 525.35
_chemical_name_systematic
;
 ?
;
_space_group_crystal_system orthorhombic
_space_group_IT_number 19
_space_group_name_Hall 'P 2ac 2ab'
_space_group_name_H-M_alt 'P 21 21 21'
_symmetry_space_group_name_Hall 'P 2ac 2ab'
_symmetry_space_group_name_H-M 'P 21 21 21'
_atom_sites_solution_hydrogens geom
_atom_sites_solution_primary dual
_audit_creation_date 2013-04-12
_audit_creation_method
;
  Olex2 1.2
  (compiled Mar 21 2013 11:17:50, GUI svn.r4446),
 SHELXL-2013,
 and manual edit
;
_cell_angle_alpha 90
_cell_angle_beta 90
_cell_angle_gamma 90
_cell_formula_units_Z 4
_cell_length_a 6.8772(3)
_cell_length_b 15.7930(10)
_cell_length_c 20.9413(12)
_cell_measurement_reflns_used 7125
_cell_measurement_temperature 100
_cell_measurement_theta_max 24.81
_cell_measurement_theta_min 2.58
_cell_volume 2274.5(2)
_computing_cell_refinement 'SAINT V8.27B (Bruker-AXS, 2007)'
_computing_data_collection 'APEX2 2013.2-0 (Bruker-AXS, 2007)'
_computing_data_reduction 'SAINT V8.27B (Bruker-AXS, 2007)'
_computing_molecular_graphics 'DIAMOND 3 (Crystal Impact, 1999)'
_computing_publication_material
;
O. V. Dolomanov, L. J. Bourhis, R. J. Gildea, J. A. K. Howard and H. Puschmann,
OLEX2: a complete structure solution, refinement and analysis program.
J. Appl. Cryst. (2009). 42, 339-341.
 and SHELXTL (Bruker-AXS, 2007)
;
_computing_structure_refinement 'SHELXL-2013/2 (Sheldrick, 2013)'
_computing_structure_solution 'SHELXT (Sheldrick, 2012)'
_diffrn_ambient_temperature 100
_diffrn_detector_area_resol_mean 8.33
_diffrn_measured_fraction_theta_full 0.999
_diffrn_measured_fraction_theta_max 0.930
_diffrn_measurement_device_type 'Bruker APEX-II CCD'
_diffrn_measurement_method '\f and \w scans'
_diffrn_radiation_monochromator graphite
_diffrn_radiation_type MoK\a
_diffrn_radiation_wavelength 0.71073
_diffrn_reflns_av_R_equivalents 0.0777
_diffrn_reflns_av_unetI/netI 0.0925
_diffrn_reflns_Laue_measured_fraction_full 0.999
_diffrn_reflns_Laue_measured_fraction_max 0.930
_diffrn_reflns_limit_h_max 9
_diffrn_reflns_limit_h_min -9
_diffrn_reflns_limit_k_max 21
_diffrn_reflns_limit_k_min -20
_diffrn_reflns_limit_l_max 28
_diffrn_reflns_limit_l_min -27
_diffrn_reflns_number 34241
_diffrn_reflns_point_group_measured_fraction_full 1.000
_diffrn_reflns_point_group_measured_fraction_max 0.904
_diffrn_reflns_theta_full 25.000
_diffrn_reflns_theta_max 29.752
_diffrn_reflns_theta_min 1.945
_diffrn_source_current 30.0
_diffrn_source_power 1.5
_diffrn_source_target Mo
_diffrn_source_voltage 50.0
_diffrn_standards_number 0
_exptl_absorpt_coefficient_mu 1.853
_exptl_absorpt_correction_T_max 1.0000
_exptl_absorpt_correction_T_min 0.8351
_exptl_absorpt_correction_type multi-scan
_exptl_absorpt_process_details
;
SADABS-2012/1 (Bruker,2012) was used for absorption correction.
wR2(int) was 0.0856 before and 0.0789 after correction.
The Ratio of minimum to maximum transmission is 0.8351.
The \l/2 correction factor is 0.0015.
;
_exptl_crystal_colour colourless
_exptl_crystal_colour_primary colourless
_exptl_crystal_density_diffrn 1.534
_exptl_crystal_description blade
_exptl_crystal_F_000 1072
_exptl_crystal_size_max 0.19
_exptl_crystal_size_mid 0.08
_exptl_crystal_size_min 0.04
_refine_diff_density_max 0.672
_refine_diff_density_min -0.473
_refine_diff_density_rms 0.080
_refine_ls_abs_structure_details
;
 Flack x determined using 1509 quotients [(I+)-(I-)]/[(I+)+(I-)]
 (Parsons and Flack (2004), Acta Cryst. A60, s61).
;
_refine_ls_abs_structure_Flack 0.003(5)
_refine_ls_extinction_method none
_refine_ls_goodness_of_fit_ref 1.043
_refine_ls_hydrogen_treatment constr
_refine_ls_matrix_type full
_refine_ls_number_parameters 307
_refine_ls_number_reflns 5864
_refine_ls_number_restraints 0
_refine_ls_restrained_S_all 1.043
_refine_ls_R_factor_all 0.0789
_refine_ls_R_factor_gt 0.0434
_refine_ls_shift/su_max 0.000
_refine_ls_shift/su_mean 0.000
_refine_ls_structure_factor_coef Fsqd
_refine_ls_weighting_details
;
 w=1/[\s^2^(Fo^2^)]
 where P=(Fo^2^+2Fc^2^)/3
;
_refine_ls_weighting_scheme calc
_refine_ls_wR_factor_gt 0.0558
_refine_ls_wR_factor_ref 0.0614
_reflns_Friedel_coverage 0.716
_reflns_Friedel_fraction_full 1.000
_reflns_Friedel_fraction_max 0.870
_reflns_number_gt 4359
_reflns_number_total 5864
_reflns_threshold_expression 'I > 2\s(I)'
_cod_data_source_file ja4046422_si_004.cif
_cod_data_source_block jhh001
_cod_depositor_comments
;
The following automatic conversions were performed:

'_diffrn_source_target' value 'MO' changed to 'Mo' according to the
built-in table from CIF Core dictionary named 'cif_core.dic' version
2.4.1 from 2010-06-29.

Automatic conversion script
Id: cif_fix_values 2281 2013-09-26 08:29:07Z andrius 
;
_cod_database_code 4120123
_cod_database_fobs_code 4120123
_refine_ls_abs_structure_hooft 0.014(6)
_olex2_refinement_description
;
1. Fixed Uiso
 At 1.2 times of:
  All C(H) groups, All C(H,H) groups
2.a Ternary CH refined with riding coordinates:
 C2(H2), C3(H3), C5(H5), C6(H6)
2.b Secondary CH2 refined with riding coordinates:
 C4(H4A,H4B), C16(H16A,H16B)
2.c Aromatic/amide H refined with riding coordinates:
 C9(H9), C10(H10), C12(H12), C13(H13), C14(H14), C15(H15), C19(H19), C20(H20),
 C22(H22), C23(H23), C24(H24)
2.d X=CH2 refined with riding coordinates:
 C25(H25A,H25B)
;
_shelx_estimated_absorpt_t_max 0.930
_shelx_estimated_absorpt_t_min 0.720
_shelx_space_group_comment
;
The symmetry employed for this shelxl refinement is uniquely defined
by the following loop, which should always be used as a source of
symmetry information in preference to the above space-group names.
They are only intended as comments.
;
_shelxl_version_number 2013-2

loop_
_space_group_symop_operation_xyz
'x, y, z'
'-x+1/2, -y, z+1/2'
'-x, y+1/2, -z+1/2'
'x+1/2, -y+1/2, -z'

loop_
_atom_site_label
_atom_site_type_symbol
_atom_site_fract_x
_atom_site_fract_y
_atom_site_fract_z
_atom_site_U_iso_or_equiv
_atom_site_adp_type
_atom_site_occupancy
_atom_site_site_symmetry_order
_atom_site_calc_flag
_atom_site_refinement_flags_posn
_atom_site_refinement_flags_adp
Br1 Br 0.57208(5) 0.44923(3) -0.17100(2) 0.02699(11) Uani 1 1 d . .
O1 O 0.7832(3) 0.74422(15) 0.04998(11) 0.0170(6) Uani 1 1 d . .
O2 O 1.3037(3) 0.56885(16) 0.02657(11) 0.0194(6) Uani 1 1 d . .
O3 O 0.8803(3) 0.82937(17) 0.34693(11) 0.0252(7) Uani 1 1 d . .
O4 O 0.9757(3) 0.95189(18) 0.39181(10) 0.0261(6) Uani 1 1 d . .
O5 O 0.8568(4) 0.7556(2) 0.68506(12) 0.0379(8) Uani 1 1 d . .
O6 O 0.9132(5) 0.63537(18) 0.63947(13) 0.0470(8) Uani 1 1 d . .
N1 N 1.0188(3) 0.64469(17) 0.03081(12) 0.0096(6) Uani 1 1 d . .
N2 N 0.8876(4) 0.7120(2) 0.63776(16) 0.0253(8) Uani 1 1 d . .
C1 C 0.9451(5) 0.7168(2) 0.05964(15) 0.0131(8) Uani 1 1 d . .
C2 C 1.0992(5) 0.7535(2) 0.10284(15) 0.0122(7) Uani 1 1 d . .
H2 H 1.1333 0.8124 0.0893 0.015 Uiso 1 1 calc R U
C3 C 1.0491(5) 0.7511(2) 0.17512(16) 0.0152(7) Uani 1 1 d . .
H3 H 1.1318 0.7943 0.1971 0.018 Uiso 1 1 calc R U
C4 C 1.1203(4) 0.6635(2) 0.19550(16) 0.0164(8) Uani 1 1 d . .
H4A H 1.0318 0.6185 0.1801 0.020 Uiso 1 1 calc R U
H4B H 1.1323 0.6595 0.2425 0.020 Uiso 1 1 calc R U
C5 C 1.3191(4) 0.6577(2) 0.16312(16) 0.0149(8) Uani 1 1 d . .
H5 H 1.4067 0.6990 0.1851 0.018 Uiso 1 1 calc R U
C6 C 1.2773(4) 0.6936(2) 0.09526(16) 0.0119(8) Uani 1 1 d . .
H6 H 1.3924 0.7254 0.0787 0.014 Uiso 1 1 calc R U
C7 C 1.2122(5) 0.6280(2) 0.04784(16) 0.0135(8) Uani 1 1 d . .
C8 C 0.9172(5) 0.5975(2) -0.01700(14) 0.0104(7) Uani 1 1 d . .
C9 C 0.9911(4) 0.5922(2) -0.07843(15) 0.0117(8) Uani 1 1 d . .
H9 H 1.1100 0.6195 -0.0889 0.014 Uiso 1 1 calc R U
C10 C 0.8912(4) 0.5470(2) -0.12452(15) 0.0155(8) Uani 1 1 d . .
H10 H 0.9416 0.5421 -0.1666 0.019 Uiso 1 1 calc R U
C11 C 0.7170(5) 0.5089(2) -0.10837(16) 0.0143(8) Uani 1 1 d . .
C12 C 0.6416(5) 0.5143(2) -0.04736(16) 0.0139(8) Uani 1 1 d . .
H12 H 0.5214 0.4879 -0.0372 0.017 Uiso 1 1 calc R U
C13 C 0.7435(4) 0.5587(2) -0.00110(14) 0.0114(7) Uani 1 1 d . .
H13 H 0.6943 0.5625 0.0412 0.014 Uiso 1 1 calc R U
C14 C 0.8404(5) 0.7685(3) 0.19246(16) 0.0199(10) Uani 1 1 d . .
H14 H 0.7440 0.7415 0.1671 0.024 Uiso 1 1 calc R U
C15 C 0.7773(5) 0.8174(3) 0.23921(17) 0.0244(10) Uani 1 1 d . .
H15 H 0.6404 0.8197 0.2451 0.029 Uiso 1 1 calc R U
C16 C 0.8962(6) 0.8693(2) 0.28377(16) 0.0258(10) Uani 1 1 d . .
H16A H 1.0336 0.8706 0.2697 0.031 Uiso 1 1 calc R U
H16B H 0.8467 0.9281 0.2853 0.031 Uiso 1 1 calc R U
C17 C 0.9259(6) 0.8795(2) 0.39667(16) 0.0180(8) Uani 1 1 d . .
C18 C 0.9085(5) 0.8327(2) 0.45878(16) 0.0155(8) Uani 1 1 d . .
C19 C 0.9040(5) 0.8808(2) 0.51426(16) 0.0169(8) Uani 1 1 d . .
H19 H 0.9065 0.9409 0.5117 0.020 Uiso 1 1 calc R U
C20 C 0.8959(5) 0.8416(2) 0.57333(17) 0.0184(8) Uani 1 1 d . .
H20 H 0.8915 0.8738 0.6116 0.022 Uiso 1 1 calc R U
C21 C 0.8944(5) 0.7548(2) 0.57493(15) 0.0172(8) Uani 1 1 d . .
C22 C 0.8985(5) 0.7049(2) 0.52087(17) 0.0210(9) Uani 1 1 d . .
H22 H 0.8971 0.6449 0.5239 0.025 Uiso 1 1 calc R U
C23 C 0.9046(5) 0.7449(2) 0.46199(17) 0.0177(8) Uani 1 1 d . .
H23 H 0.9061 0.7123 0.4239 0.021 Uiso 1 1 calc R U
C24 C 1.4163(5) 0.5731(2) 0.16607(16) 0.0202(8) Uani 1 1 d . .
H24 H 1.3602 0.5278 0.1425 0.024 Uiso 1 1 calc R U
C25 C 1.5742(6) 0.5574(3) 0.19919(16) 0.0341(9) Uani 1 1 d . .
H25A H 1.6338 0.6013 0.2232 0.041 Uiso 1 1 calc R U
H25B H 1.6290 0.5022 0.1991 0.041 Uiso 1 1 calc R U

loop_
_atom_site_aniso_label
_atom_site_aniso_U_11
_atom_site_aniso_U_22
_atom_site_aniso_U_33
_atom_site_aniso_U_23
_atom_site_aniso_U_13
_atom_site_aniso_U_12
Br1 0.02787(18) 0.0362(2) 0.01694(18) -0.0098(2) -0.0011(2) -0.0130(2)
O1 0.0179(12) 0.0187(15) 0.0144(13) -0.0017(12) -0.0034(11) 0.0064(12)
O2 0.0135(11) 0.0246(17) 0.0200(14) -0.0079(13) 0.0005(10) 0.0035(12)
O3 0.0396(17) 0.0268(16) 0.0091(14) -0.0037(12) 0.0021(12) 0.0035(13)
O4 0.0341(15) 0.0237(16) 0.0203(14) -0.0004(14) 0.0008(11) -0.0054(14)
O5 0.0437(17) 0.048(2) 0.0217(17) 0.0019(15) 0.0030(13) 0.0142(15)
O6 0.080(2) 0.0225(18) 0.0383(18) 0.0110(15) -0.0143(19) -0.012(2)
N1 0.0098(14) 0.0116(17) 0.0073(15) -0.0013(13) 0.0005(11) 0.0008(12)
N2 0.0201(19) 0.031(2) 0.024(2) 0.0041(17) -0.0048(16) -0.0061(17)
C1 0.0185(19) 0.014(2) 0.0064(17) 0.0037(15) 0.0024(16) 0.0002(17)
C2 0.0130(17) 0.0099(18) 0.0137(17) -0.0004(16) 0.0030(16) -0.0029(16)
C3 0.0143(16) 0.021(2) 0.0101(17) -0.0054(18) 0.0017(18) -0.0032(16)
C4 0.0171(19) 0.022(2) 0.0098(18) 0.0046(16) -0.0004(14) -0.0049(16)
C5 0.0169(17) 0.016(2) 0.0115(19) 0.0009(18) -0.0012(16) -0.0026(15)
C6 0.0085(16) 0.015(2) 0.0127(19) 0.0016(16) 0.0015(15) -0.0036(15)
C7 0.0111(17) 0.019(2) 0.0102(19) 0.0052(17) 0.0015(15) -0.0032(17)
C8 0.0107(15) 0.0104(17) 0.0101(16) -0.0016(14) -0.0030(16) 0.0012(17)
C9 0.0081(15) 0.014(2) 0.0134(18) 0.0025(16) 0.0016(14) 0.0021(14)
C10 0.0173(18) 0.019(2) 0.0099(16) -0.0030(17) 0.0014(14) 0.0028(19)
C11 0.0161(18) 0.014(2) 0.0126(19) -0.0052(16) -0.0063(16) 0.0000(16)
C12 0.0109(16) 0.011(2) 0.019(2) 0.0013(16) 0.0012(15) -0.0006(14)
C13 0.0153(17) 0.0107(19) 0.0083(17) 0.0001(17) 0.0033(13) 0.0046(16)
C14 0.0157(18) 0.036(3) 0.008(2) 0.0010(19) -0.0005(15) -0.0029(17)
C15 0.0179(19) 0.039(3) 0.017(2) 0.003(2) 0.0000(17) 0.0058(19)
C16 0.037(2) 0.028(2) 0.013(2) -0.0011(18) 0.0062(19) 0.006(2)
C17 0.0152(17) 0.022(2) 0.0164(19) -0.0026(18) 0.0038(19) 0.0070(19)
C18 0.0105(17) 0.019(2) 0.0171(19) -0.0015(16) -0.0016(17) 0.0029(17)
C19 0.0148(18) 0.013(2) 0.023(2) -0.0023(17) 0.0022(17) -0.0005(17)
C20 0.0163(19) 0.024(2) 0.0154(19) -0.0046(17) 0.0011(16) -0.0004(17)
C21 0.0117(19) 0.024(2) 0.0162(19) 0.0032(17) -0.0023(16) -0.0035(17)
C22 0.0173(19) 0.015(2) 0.031(2) 0.0001(18) -0.0053(19) -0.0012(17)
C23 0.0117(18) 0.022(2) 0.0196(19) -0.0102(17) -0.0015(17) 0.0047(18)
C24 0.0270(18) 0.019(2) 0.0144(17) 0.0033(17) -0.003(2) -0.0031(17)
C25 0.043(2) 0.021(2) 0.039(2) 0.000(2) -0.020(2) 0.006(3)

loop_
_atom_type_symbol
_atom_type_description
_atom_type_scat_dispersion_real
_atom_type_scat_dispersion_imag
_atom_type_scat_source
C C 0.0033 0.0016 'International Tables Vol C Tables 4.2.6.8 and 6.1.1.4'
H H 0.0000 0.0000 'International Tables Vol C Tables 4.2.6.8 and 6.1.1.4'
N N 0.0061 0.0033 'International Tables Vol C Tables 4.2.6.8 and 6.1.1.4'
O O 0.0106 0.0060 'International Tables Vol C Tables 4.2.6.8 and 6.1.1.4'
Br Br -0.2901 2.4595 'International Tables Vol C Tables 4.2.6.8 and 6.1.1.4'

loop_
_geom_angle_atom_site_label_1
_geom_angle_atom_site_label_2
_geom_angle_atom_site_label_3
_geom_angle
C17 O3 C16 115.2(3)
C1 N1 C7 113.0(3)
C1 N1 C8 123.7(3)
C7 N1 C8 122.9(3)
O5 N2 C21 117.8(3)
O6 N2 O5 123.9(3)
O6 N2 C21 118.2(3)
O1 C1 N1 123.9(3)
O1 C1 C2 127.4(3)
N1 C1 C2 108.7(3)
C1 C2 H2 110.6
C1 C2 C3 114.8(3)
C1 C2 C6 104.9(3)
C3 C2 H2 110.6
C3 C2 C6 105.0(3)
C6 C2 H2 110.6
C2 C3 H3 107.8
C4 C3 C2 102.9(3)
C4 C3 H3 107.8
C14 C3 C2 116.2(3)
C14 C3 H3 107.8
C14 C3 C4 113.8(3)
C3 C4 H4A 111.3
C3 C4 H4B 111.3
C3 C4 C5 102.6(3)
H4A C4 H4B 109.2
C5 C4 H4A 111.3
C5 C4 H4B 111.3
C4 C5 H5 107.1
C4 C5 C6 102.6(2)
C6 C5 H5 107.1
C24 C5 C4 115.8(3)
C24 C5 H5 107.1
C24 C5 C6 116.5(3)
C2 C6 C5 105.9(3)
C2 C6 H6 110.7
C5 C6 H6 110.7
C7 C6 C2 104.6(2)
C7 C6 C5 114.0(3)
C7 C6 H6 110.7
O2 C7 N1 123.0(3)
O2 C7 C6 128.3(3)
N1 C7 C6 108.7(3)
C9 C8 N1 120.1(3)
C13 C8 N1 118.9(3)
C13 C8 C9 120.9(3)
C8 C9 H9 120.1
C10 C9 C8 119.8(3)
C10 C9 H9 120.1
C9 C10 H10 120.5
C11 C10 C9 118.9(3)
C11 C10 H10 120.5
C10 C11 Br1 120.1(2)
C12 C11 Br1 118.2(3)
C12 C11 C10 121.7(3)
C11 C12 H12 120.4
C11 C12 C13 119.2(3)
C13 C12 H12 120.4
C8 C13 C12 119.5(3)
C8 C13 H13 120.3
C12 C13 H13 120.3
C3 C14 H14 116.6
C15 C14 C3 126.8(3)
C15 C14 H14 116.6
C14 C15 H15 116.3
C14 C15 C16 127.4(3)
C16 C15 H15 116.3
O3 C16 C15 106.7(3)
O3 C16 H16A 110.4
O3 C16 H16B 110.4
C15 C16 H16A 110.4
C15 C16 H16B 110.4
H16A C16 H16B 108.6
O3 C17 C18 111.2(3)
O4 C17 O3 124.2(3)
O4 C17 C18 124.5(3)
C19 C18 C17 117.2(3)
C23 C18 C17 122.4(3)
C23 C18 C19 120.4(3)
C18 C19 H19 119.9
C20 C19 C18 120.2(3)
C20 C19 H19 119.9
C19 C20 H20 121.0
C21 C20 C19 118.0(3)
C21 C20 H20 121.0
C20 C21 N2 118.6(3)
C20 C21 C22 123.4(3)
C22 C21 N2 118.0(3)
C21 C22 H22 121.0
C21 C22 C23 118.1(3)
C23 C22 H22 121.0
C18 C23 H23 120.0
C22 C23 C18 119.9(3)
C22 C23 H23 120.0
C5 C24 H24 118.0
C25 C24 C5 124.1(3)
C25 C24 H24 118.0
C24 C25 H25A 120.0
C24 C25 H25B 120.0
H25A C25 H25B 120.0

loop_
_geom_bond_atom_site_label_1
_geom_bond_atom_site_label_2
_geom_bond_distance
Br1 C11 1.898(3)
O1 C1 1.212(4)
O2 C7 1.211(4)
O3 C16 1.470(4)
O3 C17 1.346(4)
O4 C17 1.197(4)
O5 N2 1.225(4)
O6 N2 1.223(4)
N1 C1 1.385(4)
N1 C7 1.402(4)
N1 C8 1.431(4)
N2 C21 1.480(4)
C1 C2 1.509(5)
C2 H2 1.0000
C2 C3 1.553(4)
C2 C6 1.556(4)
C3 H3 1.0000
C3 C4 1.528(5)
C3 C14 1.506(4)
C4 H4A 0.9900
C4 H4B 0.9900
C4 C5 1.529(4)
C5 H5 1.0000
C5 C6 1.557(5)
C5 C24 1.496(4)
C6 H6 1.0000
C6 C7 1.504(5)
C8 C9 1.386(4)
C8 C13 1.383(4)
C9 H9 0.9500
C9 C10 1.383(4)
C10 H10 0.9500
C10 C11 1.382(4)
C11 C12 1.381(4)
C12 H12 0.9500
C12 C13 1.386(4)
C13 H13 0.9500
C14 H14 0.9500
C14 C15 1.320(5)
C15 H15 0.9500
C15 C16 1.487(5)
C16 H16A 0.9900
C16 H16B 0.9900
C17 C18 1.501(5)
C18 C19 1.389(4)
C18 C23 1.388(5)
C19 H19 0.9500
C19 C20 1.385(4)
C20 H20 0.9500
C20 C21 1.372(5)
C21 C22 1.379(5)
C22 H22 0.9500
C22 C23 1.386(5)
C23 H23 0.9500
C24 H24 0.9500
C24 C25 1.312(5)
C25 H25A 0.9500
C25 H25B 0.9500

loop_
_geom_torsion_atom_site_label_1
_geom_torsion_atom_site_label_2
_geom_torsion_atom_site_label_3
_geom_torsion_atom_site_label_4
_geom_torsion
Br1 C11 C12 C13 -179.0(2)
O1 C1 C2 C3 66.5(5)
O1 C1 C2 C6 -178.7(3)
O3 C17 C18 C19 -164.5(3)
O3 C17 C18 C23 18.0(5)
O4 C17 C18 C19 16.1(6)
O4 C17 C18 C23 -161.4(4)
O5 N2 C21 C20 9.8(5)
O5 N2 C21 C22 -170.1(3)
O6 N2 C21 C20 -170.1(3)
O6 N2 C21 C22 10.1(5)
N1 C1 C2 C3 -114.2(3)
N1 C1 C2 C6 0.6(3)
N1 C8 C9 C10 -179.5(3)
N1 C8 C13 C12 178.6(3)
N2 C21 C22 C23 179.9(3)
C1 N1 C7 O2 -178.4(3)
C1 N1 C7 C6 2.2(4)
C1 N1 C8 C9 115.5(4)
C1 N1 C8 C13 -63.4(4)
C1 C2 C3 C4 86.8(3)
C1 C2 C3 C14 -38.2(4)
C1 C2 C6 C5 -120.1(3)
C1 C2 C6 C7 0.6(3)
C2 C3 C4 C5 44.6(3)
C2 C3 C14 C15 -136.0(4)
C2 C6 C7 O2 178.9(3)
C2 C6 C7 N1 -1.7(3)
C3 C2 C6 C5 1.3(3)
C3 C2 C6 C7 122.0(3)
C3 C4 C5 C6 -43.5(3)
C3 C4 C5 C24 -171.4(3)
C3 C14 C15 C16 2.8(7)
C4 C3 C14 C15 104.7(5)
C4 C5 C6 C2 25.8(3)
C4 C5 C6 C7 -88.7(3)
C4 C5 C24 C25 -111.5(4)
C5 C6 C7 O2 -65.9(5)
C5 C6 C7 N1 113.5(3)
C6 C2 C3 C4 -27.9(3)
C6 C2 C3 C14 -152.9(3)
C6 C5 C24 C25 127.8(4)
C7 N1 C1 O1 177.6(3)
C7 N1 C1 C2 -1.8(4)
C7 N1 C8 C9 -57.0(4)
C7 N1 C8 C13 124.1(3)
C8 N1 C1 O1 4.4(5)
C8 N1 C1 C2 -174.9(3)
C8 N1 C7 O2 -5.1(5)
C8 N1 C7 C6 175.4(3)
C8 C9 C10 C11 1.0(5)
C9 C8 C13 C12 -0.3(5)
C9 C10 C11 Br1 178.1(3)
C9 C10 C11 C12 -0.7(5)
C10 C11 C12 C13 -0.2(5)
C11 C12 C13 C8 0.6(5)
C13 C8 C9 C10 -0.6(5)
C14 C3 C4 C5 171.2(3)
C14 C15 C16 O3 -110.5(4)
C16 O3 C17 O4 0.3(5)
C16 O3 C17 C18 -179.0(3)
C17 O3 C16 C15 -160.4(3)
C17 C18 C19 C20 -177.4(3)
C17 C18 C23 C22 176.6(3)
C18 C19 C20 C21 0.6(5)
C19 C18 C23 C22 -0.8(5)
C19 C20 C21 N2 179.5(3)
C19 C20 C21 C22 -0.7(5)
C20 C21 C22 C23 0.1(5)
C21 C22 C23 C18 0.7(5)
C23 C18 C19 C20 0.1(5)
C24 C5 C6 C2 153.3(3)
C24 C5 C6 C7 38.8(4)
